data_7153548
loop_
_publ_author_name
'Lin, Geng-Jie'
'Huang, Pei-Qiang'

_publ_section_title
;
 A concise and fully selective synthesis of the ant venom alkaloid
 (3S,5R,8S,9S)-3-butyl-5-propyl-8-hydroxyindolizidine
;
_journal_issue 21
_journal_name_full 'Organic &amp; Biomolecular Chemistry'
_journal_page_first 4491
_journal_page_last 4495
_journal_paper_doi 10.1039/b912190k
_journal_volume 7
_journal_year 2009
_chemical_absolute_configuration rm
_chemical_formula_sum 'C18 H31 N O4'
_chemical_formula_weight 325.44
_chemical_name_systematic
; 
 ? 
;
_space_group_IT_number 19
_symmetry_cell_setting orthorhombic
_symmetry_space_group_name_Hall 'P 2ac 2ab'
_symmetry_space_group_name_H-M 'P 21 21 21'
_atom_sites_solution_hydrogens geom
_atom_sites_solution_primary direct
_atom_sites_solution_secondary difmap
_audit_creation_method SHELXL-97
_cell_angle_alpha 90.00
_cell_angle_beta 90.00
_cell_angle_gamma 90.00
_cell_formula_units_Z 4
_cell_length_a 5.5694(15)
_cell_length_b 10.414(3)
_cell_length_c 30.935(8)
_cell_measurement_temperature 273(2)
_cell_volume 1794.2(8)
_computing_structure_refinement 'SHELXL-97 (Sheldrick, 1997)'
_computing_structure_solution 'SHELXS-97 (Sheldrick, 1990)'
_diffrn_ambient_temperature 273(2)
_diffrn_measured_fraction_theta_full 0.972
_diffrn_measured_fraction_theta_max 0.972
_diffrn_measurement_device_type 'Bruker AXS area-detector diffractometer'
_diffrn_measurement_method '\f and \w scan'
_diffrn_radiation_monochromator graphite
_diffrn_radiation_source 'fine-focus sealed tube'
_diffrn_radiation_type MoK\a
_diffrn_radiation_wavelength 0.71073
_diffrn_reflns_av_R_equivalents 0.0503
_diffrn_reflns_av_sigmaI/netI 0.0553
_diffrn_reflns_limit_h_max 7
_diffrn_reflns_limit_h_min -7
_diffrn_reflns_limit_k_max 13
_diffrn_reflns_limit_k_min -13
_diffrn_reflns_limit_l_max 40
_diffrn_reflns_limit_l_min -40
_diffrn_reflns_number 15354
_diffrn_reflns_theta_full 28.33
_diffrn_reflns_theta_max 28.33
_diffrn_reflns_theta_min 1.32
_exptl_absorpt_coefficient_mu 0.084
_exptl_absorpt_correction_T_max 0.9839
_exptl_absorpt_correction_T_min 0.9637
_exptl_absorpt_correction_type multi-scan
_exptl_absorpt_process_details 'SADABS (Sheldrick, 1996)'
_exptl_crystal_colour colourless
_exptl_crystal_density_diffrn 1.205
_exptl_crystal_density_method 'not measured'
_exptl_crystal_description needle
_exptl_crystal_F_000 712
_exptl_crystal_size_max 0.25
_exptl_crystal_size_mid 0.23
_exptl_crystal_size_min 0.21
_refine_diff_density_max 0.629
_refine_diff_density_min -0.365
_refine_diff_density_rms 0.050
_refine_ls_abs_structure_details 'Flack H D (1983), Acta Cryst. A39, 876-881'
_refine_ls_abs_structure_Flack -0.6(15)
_refine_ls_extinction_method none
_refine_ls_goodness_of_fit_ref 1.024
_refine_ls_hydrogen_treatment constr
_refine_ls_matrix_type full
_refine_ls_number_parameters 208
_refine_ls_number_reflns 4233
_refine_ls_number_restraints 0
_refine_ls_restrained_S_all 1.024
_refine_ls_R_factor_all 0.0884
_refine_ls_R_factor_gt 0.0569
_refine_ls_shift/su_max 0.043
_refine_ls_shift/su_mean 0.004
_refine_ls_structure_factor_coef Fsqd
_refine_ls_weighting_details 'calc w=1/[\s^2^(Fo^2^)+(0.1000P)^2^+0.0000P] where P=(Fo^2^+2Fc^2^)/3'
_refine_ls_weighting_scheme calc
_refine_ls_wR_factor_gt 0.1508
_refine_ls_wR_factor_ref 0.1660
_reflns_number_gt 2953
_reflns_number_total 4233
_reflns_threshold_expression >2sigma(I)
_cod_data_source_file b912190ksup1.cif
_cod_data_source_block a
_cod_depositor_comments
;
The following automatic conversions were performed:

'_exptl_absorpt_correction_type' value 'Multi-scan' changed to
'multi-scan' according to
/home/saulius/struct/CIF-dictionaries/cif_core.dic dictionary named
'cif_core.dic' version 2.4.2 from 2011-04-26.

Automatic conversion script
Id: cif_fix_values 1891 2012-01-12 08:04:46Z andrius 

The following automatic conversions were performed:

'_refine_ls_hydrogen_treatment' value 'contr' was replaced with the
value 'constr' as specified in the replacement file
'src/cod-tools/trunk/data/replacement-values/replacement_values.lst'.

Automatic conversion script
Id: cif_fix_values 5376 2017-05-30 11:51:03Z andrius 
;
_cod_database_code 7153548

loop_
_symmetry_equiv_pos_as_xyz
'x, y, z'
'-x+1/2, -y, z+1/2'
'-x, y+1/2, -z+1/2'
'x+1/2, -y+1/2, -z'

loop_
_atom_site_label
_atom_site_type_symbol
_atom_site_fract_x
_atom_site_fract_y
_atom_site_fract_z
_atom_site_U_iso_or_equiv
_atom_site_adp_type
_atom_site_occupancy
_atom_site_symmetry_multiplicity
_atom_site_calc_flag
_atom_site_refinement_flags
O3 O 0.3915(3) 0.21612(17) 0.12636(6) 0.0379(4) Uani 1 1 d .
O1 O -0.0744(3) 0.29814(15) 0.24554(5) 0.0354(4) Uani 1 1 d .
O4 O 0.0711(3) 0.12990(16) 0.09066(6) 0.0354(4) Uani 1 1 d .
O2 O -0.0812(4) 0.35720(17) 0.31484(6) 0.0457(5) Uani 1 1 d .
N1 N -0.2024(4) 0.15536(19) 0.29355(6) 0.0284(5) Uani 1 1 d .
C6 C -0.1839(5) 0.1974(2) 0.21973(8) 0.0308(6) Uani 1 1 d .
H6A H -0.3417 0.2255 0.2094 0.037 Uiso 1 1 calc R
C7 C -0.1217(5) 0.2770(2) 0.28811(7) 0.0312(5) Uani 1 1 d .
C8 C -0.2137(5) 0.0877(2) 0.25195(7) 0.0313(5) Uani 1 1 d .
H8A H -0.0780 0.0282 0.2495 0.038 Uiso 1 1 calc R
C9 C -0.0243(5) 0.1679(2) 0.18197(8) 0.0320(5) Uani 1 1 d .
H9A H -0.0845 0.0917 0.1676 0.038 Uiso 1 1 calc R
H9B H 0.1353 0.1485 0.1927 0.038 Uiso 1 1 calc R
C10 C 0.1633(5) 0.3525(3) 0.07877(8) 0.0394(6) Uani 1 1 d .
H10A H 0.2167 0.4294 0.0936 0.047 Uiso 1 1 calc R
H10B H 0.0015 0.3684 0.0685 0.047 Uiso 1 1 calc R
C11 C 0.1549(4) 0.2435(2) 0.11112(7) 0.0316(6) Uani 1 1 d .
C12 C -0.0060(5) 0.2752(2) 0.14923(8) 0.0323(5) Uani 1 1 d .
H12A H 0.0555 0.3513 0.1635 0.039 Uiso 1 1 calc R
H12B H -0.1655 0.2950 0.1386 0.039 Uiso 1 1 calc R
C13 C -0.6731(5) 0.1645(3) 0.38470(8) 0.0395(6) Uani 1 1 d .
H13A H -0.8148 0.1374 0.3689 0.047 Uiso 1 1 calc R
H13B H -0.6089 0.0898 0.3994 0.047 Uiso 1 1 calc R
C14 C -0.3925(5) 0.1123(2) 0.32283(8) 0.0337(6) Uani 1 1 d .
H14A H -0.3344 0.0390 0.3397 0.040 Uiso 1 1 calc R
C15 C -0.4892(5) 0.2126(3) 0.35296(9) 0.0404(6) Uani 1 1 d .
H15A H -0.5608 0.2807 0.3359 0.049 Uiso 1 1 calc R
H15B H -0.3563 0.2495 0.3690 0.049 Uiso 1 1 calc R
C16 C 0.3248(6) 0.3311(3) 0.03986(9) 0.0502(8) Uani 1 1 d .
H16A H 0.4873 0.3146 0.0497 0.060 Uiso 1 1 calc R
H16B H 0.2701 0.2560 0.0242 0.060 Uiso 1 1 calc R
C17 C -0.4465(6) 0.0133(3) 0.25293(9) 0.0461(7) Uani 1 1 d .
H17A H -0.5353 0.0256 0.2263 0.055 Uiso 1 1 calc R
H17B H -0.4160 -0.0777 0.2568 0.055 Uiso 1 1 calc R
C18 C -0.7455(6) 0.2620(3) 0.41778(10) 0.0557(9) Uani 1 1 d .
H18A H -0.8114 0.3362 0.4030 0.067 Uiso 1 1 calc R
H18B H -0.6031 0.2900 0.4332 0.067 Uiso 1 1 calc R
C19 C -0.5806(6) 0.0651(4) 0.28982(11) 0.0650(10) Uani 1 1 d .
H19A H -0.6810 -0.0009 0.3025 0.078 Uiso 1 1 calc R
H19B H -0.6823 0.1357 0.2807 0.078 Uiso 1 1 calc R
C20 C -0.9264(7) 0.2154(3) 0.45014(11) 0.0614(9) Uani 1 1 d .
H20A H -0.9627 0.2832 0.4701 0.092 Uiso 1 1 calc R
H20B H -0.8618 0.1433 0.4656 0.092 Uiso 1 1 calc R
H20C H -1.0704 0.1899 0.4354 0.092 Uiso 1 1 calc R
C22 C 0.4508(6) 0.0876(3) 0.11584(12) 0.0539(8) Uani 1 1 d .
H22A H 0.4717 0.0372 0.1419 0.065 Uiso 1 1 calc R
H22B H 0.5989 0.0848 0.0994 0.065 Uiso 1 1 calc R
C21 C 0.2523(6) 0.0372(3) 0.09022(12) 0.0546(8) Uani 1 1 d .
H21A H 0.3043 0.0207 0.0608 0.066 Uiso 1 1 calc R
H21B H 0.1942 -0.0426 0.1026 0.066 Uiso 1 1 calc R
C23 C 0.3257(8) 0.4455(3) 0.00985(10) 0.0663(10) Uani 1 1 d .
H23A H 0.4273 0.4278 -0.0145 0.099 Uiso 1 1 calc R
H23B H 0.3852 0.5194 0.0250 0.099 Uiso 1 1 calc R
H23C H 0.1652 0.4620 0.0000 0.099 Uiso 1 1 calc R

loop_
_atom_site_aniso_label
_atom_site_aniso_U_11
_atom_site_aniso_U_22
_atom_site_aniso_U_33
_atom_site_aniso_U_23
_atom_site_aniso_U_13
_atom_site_aniso_U_12
O3 0.0284(10) 0.0435(10) 0.0420(9) -0.0056(9) -0.0034(8) -0.0036(9)
O1 0.0472(10) 0.0253(9) 0.0339(9) -0.0012(7) 0.0059(8) -0.0044(8)
O4 0.0336(9) 0.0354(9) 0.0374(9) -0.0069(8) -0.0034(7) -0.0011(8)
O2 0.0605(13) 0.0339(9) 0.0429(10) -0.0141(9) 0.0069(9) -0.0119(10)
N1 0.0297(11) 0.0271(10) 0.0285(10) -0.0008(9) 0.0016(8) -0.0018(9)
C6 0.0318(13) 0.0292(12) 0.0313(12) -0.0013(10) -0.0013(10) 0.0004(10)
C7 0.0342(14) 0.0284(12) 0.0311(12) -0.0018(11) 0.0029(10) 0.0001(11)
C8 0.0391(14) 0.0296(12) 0.0252(12) -0.0036(10) 0.0021(11) -0.0030(11)
C9 0.0342(14) 0.0290(12) 0.0329(12) -0.0005(10) 0.0022(10) -0.0022(11)
C10 0.0464(16) 0.0378(14) 0.0341(13) 0.0006(12) 0.0043(12) -0.0004(12)
C11 0.0280(13) 0.0355(14) 0.0312(12) -0.0011(10) 0.0023(10) -0.0013(10)
C12 0.0349(14) 0.0289(12) 0.0332(12) -0.0002(11) 0.0017(10) -0.0007(11)
C13 0.0454(15) 0.0383(14) 0.0347(14) 0.0008(12) 0.0065(12) -0.0004(12)
C14 0.0405(15) 0.0288(12) 0.0319(13) 0.0058(10) 0.0069(11) 0.0014(12)
C15 0.0480(17) 0.0338(13) 0.0395(14) 0.0009(12) 0.0068(12) -0.0028(13)
C16 0.0590(19) 0.0477(17) 0.0438(16) 0.0079(14) 0.0158(15) 0.0002(15)
C17 0.0498(18) 0.0497(17) 0.0389(15) 0.0010(13) -0.0013(14) -0.0214(14)
C18 0.057(2) 0.0565(19) 0.0541(19) -0.0082(16) 0.0207(15) -0.0076(16)
C19 0.0527(19) 0.074(2) 0.069(2) -0.0283(18) 0.0217(18) -0.0280(18)
C20 0.066(2) 0.064(2) 0.0540(18) -0.0063(17) 0.0233(16) -0.0023(19)
C22 0.0423(17) 0.0510(17) 0.068(2) -0.0162(16) -0.0104(15) 0.0115(15)
C21 0.0456(18) 0.0408(16) 0.078(2) -0.0112(16) -0.0088(16) 0.0088(14)
C23 0.098(3) 0.056(2) 0.0445(18) 0.0079(15) 0.0281(19) 0.005(2)

loop_
_atom_type_symbol
_atom_type_description
_atom_type_scat_dispersion_real
_atom_type_scat_dispersion_imag
_atom_type_scat_source
C C 0.0033 0.0016 'International Tables Vol C Tables 4.2.6.8 and 6.1.1.4'
H H 0.0000 0.0000 'International Tables Vol C Tables 4.2.6.8 and 6.1.1.4'
N N 0.0061 0.0033 'International Tables Vol C Tables 4.2.6.8 and 6.1.1.4'
O O 0.0106 0.0060 'International Tables Vol C Tables 4.2.6.8 and 6.1.1.4'

loop_
_geom_angle_atom_site_label_1
_geom_angle_atom_site_label_2
_geom_angle_atom_site_label_3
_geom_angle
C22 O3 C11 109.2(2)
C7 O1 C6 109.49(18)
C21 O4 C11 110.0(2)
C7 N1 C14 127.1(2)
C7 N1 C8 110.72(19)
C14 N1 C8 111.37(19)
O1 C6 C9 109.1(2)
O1 C6 C8 103.14(18)
C9 C6 C8 114.9(2)
O2 C7 N1 129.0(2)
O2 C7 O1 121.3(2)
N1 C7 O1 109.6(2)
N1 C8 C17 105.4(2)
N1 C8 C6 102.07(18)
C17 C8 C6 119.4(2)
C6 C9 C12 114.3(2)
C11 C10 C16 115.6(2)
O4 C11 O3 106.5(2)
O4 C11 C10 109.89(19)
O3 C11 C10 109.8(2)
O4 C11 C12 109.47(19)
O3 C11 C12 109.38(19)
C10 C11 C12 111.6(2)
C9 C12 C11 113.6(2)
C18 C13 C15 113.8(2)
N1 C14 C15 115.5(2)
N1 C14 C19 100.3(2)
C15 C14 C19 112.9(2)
C14 C15 C13 114.7(2)
C23 C16 C10 111.9(3)
C19 C17 C8 105.3(2)
C13 C18 C20 114.7(3)
C17 C19 C14 106.6(3)
O3 C22 C21 106.8(2)
O4 C21 C22 107.1(2)

loop_
_geom_bond_atom_site_label_1
_geom_bond_atom_site_label_2
_geom_bond_distance
O3 C22 1.416(3)
O3 C11 1.428(3)
O1 C7 1.361(3)
O1 C6 1.453(3)
O4 C21 1.397(3)
O4 C11 1.420(3)
O2 C7 1.197(3)
N1 C7 1.355(3)
N1 C14 1.464(3)
N1 C8 1.468(3)
C6 C9 1.499(3)
C6 C8 1.525(3)
C8 C17 1.511(4)
C9 C12 1.511(3)
C10 C11 1.514(4)
C10 C16 1.519(4)
C11 C12 1.517(3)
C13 C18 1.497(4)
C13 C15 1.504(4)
C14 C15 1.500(4)
C14 C19 1.543(4)
C16 C23 1.510(4)
C17 C19 1.467(4)
C18 C20 1.501(4)
C22 C21 1.458(4)
